data_7246742
loop_
_publ_author_name
'Zhou, Fuli'
'Body, Carole'
'Robeyns, Koen'
'Leyssens, Tom'
'Shemchuk, Oleksii'

_publ_section_title
;
 On the pairwise cocrystallization of racemic compounds
;
_journal_issue 20
_journal_name_full CrystEngComm
_journal_page_first 3060
_journal_page_last 3065
_journal_paper_doi 10.1039/D3CE00226H
_journal_volume 25
_journal_year 2023
_chemical_formula_moiety 'C9 H10 O3, C5 H9 N O2'
_chemical_formula_sum 'C14 H19 N O5'
_chemical_formula_weight 281.30
_space_group_crystal_system monoclinic
_space_group_IT_number 14
_space_group_name_Hall '-P 2yn'
_space_group_name_H-M_alt 'P 1 21/n 1'
_atom_sites_solution_hydrogens geom
_atom_sites_solution_primary dual
_audit_creation_method SHELXL-2018/3
_audit_update_record
;
2023-03-09 deposited with the CCDC.	2023-04-28 downloaded from the CCDC.
;
_cell_angle_alpha 90
_cell_angle_beta 103.029(8)
_cell_angle_gamma 90
_cell_formula_units_Z 4
_cell_length_a 11.2568(8)
_cell_length_b 5.7371(3)
_cell_length_c 22.5561(18)
_cell_measurement_reflns_used 1270
_cell_measurement_temperature 297(2)
_cell_measurement_theta_max 22.3590
_cell_measurement_theta_min 3.6470
_cell_volume 1419.20(17)
_computing_cell_refinement
;
CrysAlisPro, Agilent Technologies,
Version 1.171.37.35 (release 13-08-2014 CrysAlis171 .NET)
(compiled Aug 13 2014,18:06:01)
;
_computing_data_collection MAR
_computing_data_reduction
;
CrysAlisPro, Agilent Technologies,
Version 1.171.37.35 (release 13-08-2014 CrysAlis171 .NET)
(compiled Aug 13 2014,18:06:01)
;
_computing_molecular_graphics 'MERCURY (Macrae et al., 2008)'
_computing_publication_material
;
'MERCURY (Macrae et al., 2008), Platon (Spek, 2009)'
;
_computing_structure_refinement 'SHELXL-2018/3 (Sheldrick, 2018)'
_computing_structure_solution 'SHELXT (Sheldrick, 2015)'
_diffrn_ambient_temperature 297(2)
_diffrn_measured_fraction_theta_full 0.992
_diffrn_measured_fraction_theta_max 0.992
_diffrn_measurement_device_type 'MAR345 image plate'
_diffrn_measurement_method
;
'108 images, \D\F 1.2\% '
;
_diffrn_radiation_type MoK\a
_diffrn_radiation_wavelength 0.71073
_diffrn_reflns_av_R_equivalents 0.0473
_diffrn_reflns_av_unetI/netI 0.0440
_diffrn_reflns_Laue_measured_fraction_full 0.992
_diffrn_reflns_Laue_measured_fraction_max 0.992
_diffrn_reflns_limit_h_max 12
_diffrn_reflns_limit_h_min -12
_diffrn_reflns_limit_k_max 6
_diffrn_reflns_limit_k_min -6
_diffrn_reflns_limit_l_max 24
_diffrn_reflns_limit_l_min -25
_diffrn_reflns_number 6149
_diffrn_reflns_point_group_measured_fraction_full 0.992
_diffrn_reflns_point_group_measured_fraction_max 0.992
_diffrn_reflns_theta_full 23.262
_diffrn_reflns_theta_max 23.262
_diffrn_reflns_theta_min 3.670
_diffrn_source 'Incoatec microfocus source'
_exptl_absorpt_coefficient_mu 0.100
_exptl_absorpt_correction_T_max 1.00000
_exptl_absorpt_correction_T_min 0.95435
_exptl_absorpt_correction_type multi-scan
_exptl_absorpt_process_details
;
CrysAlisPro, Agilent Technologies,
Version 1.171.37.35 (release 13-08-2014 CrysAlis171 .NET)
(compiled Aug 13 2014,18:06:01)
Empirical absorption correction using spherical harmonics,
 implemented in SCALE3 ABSPACK scaling algorithm.
;
_exptl_crystal_colour colourless
_exptl_crystal_density_diffrn 1.317
_exptl_crystal_description plate
_exptl_crystal_F_000 600
_exptl_crystal_size_max 0.14
_exptl_crystal_size_mid 0.06
_exptl_crystal_size_min 0.02
_refine_diff_density_max 0.347
_refine_diff_density_min -0.246
_refine_diff_density_rms 0.053
_refine_ls_extinction_method none
_refine_ls_goodness_of_fit_ref 1.096
_refine_ls_hydrogen_treatment constr
_refine_ls_matrix_type full
_refine_ls_number_parameters 218
_refine_ls_number_reflns 2030
_refine_ls_number_restraints 27
_refine_ls_restrained_S_all 1.088
_refine_ls_R_factor_all 0.1258
_refine_ls_R_factor_gt 0.0809
_refine_ls_shift/su_max 0.000
_refine_ls_shift/su_mean 0.000
_refine_ls_structure_factor_coef Fsqd
_refine_ls_weighting_details 'w=1/[\s^2^(Fo^2^)+(0.0550P)^2^+2.9000P] where P=(Fo^2^+2Fc^2^)/3'
_refine_ls_weighting_scheme calc
_refine_ls_wR_factor_gt 0.1781
_refine_ls_wR_factor_ref 0.1990
_reflns_Friedel_coverage 0.000
_reflns_number_gt 1327
_reflns_number_total 2030
_reflns_threshold_expression 'I > 2\s(I)'
_cod_data_source_file d3ce00226h2.cif
_cod_data_source_block alex_fl173
_cod_depositor_comments 'Adding full bibliography for 7246740--7246756.cif.'
_cod_original_cell_volume 1419.21(18)
_cod_original_sg_symbol_H-M 'P 21/n'
_cod_database_code 7246742
_shelx_shelxl_version_number 2018/3
_shelx_space_group_comment
;
The symmetry employed for this shelxl refinement is uniquely defined
by the following loop, which should always be used as a source of
symmetry information in preference to the above space-group names.
They are only intended as comments.
;

loop_
_space_group_symop_operation_xyz
'x, y, z'
'-x+1/2, y+1/2, -z+1/2'
'-x, -y, -z'
'x-1/2, -y-1/2, z-1/2'

loop_
_atom_site_label
_atom_site_type_symbol
_atom_site_fract_x
_atom_site_fract_y
_atom_site_fract_z
_atom_site_U_iso_or_equiv
_atom_site_adp_type
_atom_site_occupancy
_atom_site_site_symmetry_order
_atom_site_calc_flag
_atom_site_refinement_flags_posn
_atom_site_refinement_flags_adp
_atom_site_refinement_flags_occupancy
_atom_site_disorder_assembly
_atom_site_disorder_group
N1 N 0.4007(4) 0.8156(7) 0.41078(18) 0.0547(11) Uani 1 1 d . . . . .
H1A H 0.477759 0.771430 0.414272 0.066 Uiso 1 1 calc R U . . .
H1AB H 0.400346 0.943210 0.433165 0.066 Uiso 1 1 calc R U . . .
C2 C 0.3433(6) 0.8676(11) 0.3453(2) 0.0778(18) Uani 1 1 d . . . . .
H2A H 0.302441 1.017510 0.341379 0.093 Uiso 1 1 calc R U . . .
H2AB H 0.404097 0.868378 0.320933 0.093 Uiso 1 1 calc R U . . .
C3 C 0.2552(6) 0.6772(12) 0.3266(3) 0.092(2) Uani 1 1 d . . . . .
H3A H 0.293800 0.544707 0.311951 0.110 Uiso 1 1 calc R U . . .
H3AB H 0.187313 0.728510 0.294721 0.110 Uiso 1 1 calc R U . . .
C4 C 0.2132(5) 0.6152(11) 0.3827(3) 0.088(2) Uani 1 1 d . . . . .
H4A H 0.178846 0.459451 0.379817 0.106 Uiso 1 1 calc R U . . .
H4AB H 0.153029 0.725398 0.390259 0.106 Uiso 1 1 calc R U . . .
C5 C 0.3321(4) 0.6288(8) 0.4328(2) 0.0524(13) Uani 1 1 d . . . . .
H5 H 0.315117 0.668728 0.472305 0.063 Uiso 1 1 calc R U . . .
C6 C 0.4048(4) 0.3968(9) 0.4363(2) 0.0488(12) Uani 1 1 d . . . . .
O7 O 0.4895(4) 0.3904(6) 0.41033(19) 0.0775(12) Uani 1 1 d . . . . .
O8 O 0.3688(4) 0.2350(6) 0.46448(17) 0.0712(11) Uani 1 1 d . . . . .
C11 C 0.8524(14) -0.2519(16) 0.3140(5) 0.0570(18) Uani 0.836(5) 1 d D . P A 1
H11 H 0.807965 -0.374380 0.325204 0.068 Uiso 0.836(5) 1 calc R U P A 1
C12 C 0.8797(13) -0.252(2) 0.2571(5) 0.066(3) Uani 0.836(5) 1 d D . P A 1
H12 H 0.854333 -0.375269 0.230552 0.079 Uiso 0.836(5) 1 calc R U P A 1
C13 C 0.9436(7) -0.072(2) 0.2396(3) 0.068(3) Uani 0.836(5) 1 d D . P A 1
H13 H 0.959799 -0.071162 0.200938 0.082 Uiso 0.836(5) 1 calc R U P A 1
C14 C 0.9837(12) 0.1070(17) 0.2797(4) 0.073(2) Uani 0.836(5) 1 d D . P A 1
H14 H 1.028733 0.227891 0.268111 0.088 Uiso 0.836(5) 1 calc R U P A 1
C15 C 0.9582(7) 0.1102(13) 0.3367(3) 0.0575(17) Uani 0.836(5) 1 d D . P A 1
H15 H 0.985963 0.232444 0.363287 0.069 Uiso 0.836(5) 1 calc R U P A 1
C16 C 0.8910(6) -0.0696(12) 0.3543(3) 0.0430(16) Uani 0.836(5) 1 d D . P A 1
C17 C 0.8588(5) -0.0540(11) 0.4164(2) 0.0476(15) Uani 0.836(5) 1 d D . P A 1
H17 H 0.905014 0.075896 0.438646 0.057 Uiso 0.836(5) 1 calc R U P A 1
C18 C 0.7254(6) 0.0034(17) 0.4065(3) 0.0488(16) Uani 0.836(5) 1 d D . P A 1
O19 O 0.6423(4) -0.1306(10) 0.3890(2) 0.0752(14) Uani 0.836(5) 1 d D . P A 1
O20 O 0.7059(4) 0.2223(8) 0.4192(2) 0.0746(15) Uani 0.836(5) 1 d D . P A 1
H20 H 0.634222 0.239067 0.420572 0.112 Uiso 0.836(5) 1 calc R U P A 1
C21 C 0.8905(11) -0.270(3) 0.4543(4) 0.0690(19) Uani 0.836(5) 1 d D . P A 1
H21A H 0.840873 -0.398579 0.434455 0.083 Uiso 0.836(5) 1 calc R U P A 1
H21B H 0.975241 -0.309608 0.456487 0.083 Uiso 0.836(5) 1 calc R U P A 1
O22 O 0.8725(10) -0.2452(16) 0.5140(3) 0.085(3) Uani 0.836(5) 1 d D . P A 1
H22 H 0.801410 -0.275321 0.514231 0.127 Uiso 0.836(5) 1 calc R U P A 1
C11B C 0.853(8) -0.303(9) 0.303(2) 0.0570(18) Uani 0.164(5) 1 d D . P A 2
H11B H 0.816973 -0.447218 0.305858 0.068 Uiso 0.164(5) 1 calc R U P A 2
C12B C 0.906(9) -0.256(12) 0.255(3) 0.066(3) Uani 0.164(5) 1 d D . P A 2
H12B H 0.896550 -0.359474 0.222586 0.079 Uiso 0.164(5) 1 calc R U P A 2
C13B C 0.974(5) -0.058(11) 0.2548(19) 0.068(3) Uani 0.164(5) 1 d D . P A 2
H13B H 1.021980 -0.038852 0.226678 0.082 Uiso 0.164(5) 1 calc R U P A 2
C14B C 0.969(7) 0.112(9) 0.297(3) 0.073(2) Uani 0.164(5) 1 d D . P A 2
H14B H 0.998055 0.260862 0.292316 0.088 Uiso 0.164(5) 1 calc R U P A 2
C15B C 0.921(5) 0.064(7) 0.347(2) 0.0575(17) Uani 0.164(5) 1 d D . P A 2
H15B H 0.935848 0.165144 0.380514 0.069 Uiso 0.164(5) 1 calc R U P A 2
C16B C 0.852(3) -0.135(6) 0.3478(12) 0.0430(16) Uani 0.164(5) 1 d D . P A 2
C17B C 0.807(2) -0.193(4) 0.4052(10) 0.0476(15) Uani 0.164(5) 1 d D . P A 2
H17B H 0.747618 -0.320674 0.394783 0.057 Uiso 0.164(5) 1 calc R U P A 2
C18B C 0.739(2) 0.013(7) 0.4222(15) 0.0488(16) Uani 0.164(5) 1 d D . P A 2
O19B O 0.7810(19) 0.154(4) 0.4612(11) 0.0752(14) Uani 0.164(5) 1 d D . P A 2
O20B O 0.6240(18) 0.023(5) 0.3924(11) 0.0746(15) Uani 0.164(5) 1 d D . P A 2
H20B H 0.588181 0.122289 0.407830 0.112 Uiso 0.164(5) 1 calc R U P A 2
C21B C 0.906(5) -0.276(14) 0.4572(17) 0.0690(19) Uani 0.164(5) 1 d D . P A 2
H21C H 0.941533 -0.416406 0.445052 0.083 Uiso 0.164(5) 1 calc R U P A 2
H21D H 0.969078 -0.157817 0.466087 0.083 Uiso 0.164(5) 1 calc R U P A 2
O22B O 0.864(6) -0.322(12) 0.5106(15) 0.085(3) Uani 0.164(5) 1 d D . P A 2
H22B H 0.793262 -0.275914 0.506059 0.127 Uiso 0.164(5) 1 calc R U P A 2

loop_
_atom_site_aniso_label
_atom_site_aniso_U_11
_atom_site_aniso_U_22
_atom_site_aniso_U_33
_atom_site_aniso_U_23
_atom_site_aniso_U_13
_atom_site_aniso_U_12
N1 0.054(2) 0.048(2) 0.061(3) -0.006(2) 0.011(2) 0.005(2)
C2 0.096(5) 0.081(4) 0.058(4) 0.008(3) 0.020(3) -0.008(4)
C3 0.090(5) 0.094(5) 0.078(4) 0.007(4) -0.008(4) -0.005(4)
C4 0.039(3) 0.074(4) 0.149(6) 0.027(4) 0.015(4) -0.003(3)
C5 0.053(3) 0.046(3) 0.061(3) 0.012(3) 0.020(2) 0.002(2)
C6 0.047(3) 0.046(3) 0.053(3) -0.005(3) 0.012(2) 0.005(3)
O7 0.071(2) 0.058(2) 0.116(3) 0.008(2) 0.047(2) 0.016(2)
O8 0.095(3) 0.047(2) 0.082(3) 0.011(2) 0.041(2) 0.008(2)
C11 0.049(3) 0.059(6) 0.064(5) -0.003(4) 0.016(4) -0.002(5)
C12 0.056(9) 0.089(5) 0.050(3) -0.019(3) 0.008(4) 0.003(5)
C13 0.055(6) 0.113(6) 0.036(4) 0.003(5) 0.010(4) 0.011(5)
C14 0.081(6) 0.077(5) 0.072(7) 0.013(5) 0.039(5) -0.007(4)
C15 0.060(6) 0.058(4) 0.058(5) -0.003(4) 0.022(4) -0.006(3)
C16 0.035(4) 0.052(5) 0.043(3) 0.005(3) 0.012(3) 0.009(3)
C17 0.042(4) 0.055(4) 0.049(3) -0.002(3) 0.016(3) -0.004(3)
C18 0.053(4) 0.057(4) 0.041(4) 0.005(3) 0.021(3) 0.001(3)
O19 0.057(3) 0.070(3) 0.106(4) -0.012(3) 0.034(3) -0.006(3)
O20 0.058(3) 0.076(3) 0.091(4) -0.016(3) 0.019(3) 0.010(2)
C21 0.061(5) 0.093(5) 0.058(4) 0.022(3) 0.025(3) 0.018(4)
O22 0.070(3) 0.130(9) 0.058(3) 0.023(4) 0.020(2) -0.018(5)
C11B 0.049(3) 0.059(6) 0.064(5) -0.003(4) 0.016(4) -0.002(5)
C12B 0.056(9) 0.089(5) 0.050(3) -0.019(3) 0.008(4) 0.003(5)
C13B 0.055(6) 0.113(6) 0.036(4) 0.003(5) 0.010(4) 0.011(5)
C14B 0.081(6) 0.077(5) 0.072(7) 0.013(5) 0.039(5) -0.007(4)
C15B 0.060(6) 0.058(4) 0.058(5) -0.003(4) 0.022(4) -0.006(3)
C16B 0.035(4) 0.052(5) 0.043(3) 0.005(3) 0.012(3) 0.009(3)
C17B 0.042(4) 0.055(4) 0.049(3) -0.002(3) 0.016(3) -0.004(3)
C18B 0.053(4) 0.057(4) 0.041(4) 0.005(3) 0.021(3) 0.001(3)
O19B 0.057(3) 0.070(3) 0.106(4) -0.012(3) 0.034(3) -0.006(3)
O20B 0.058(3) 0.076(3) 0.091(4) -0.016(3) 0.019(3) 0.010(2)
C21B 0.061(5) 0.093(5) 0.058(4) 0.022(3) 0.025(3) 0.018(4)
O22B 0.070(3) 0.130(9) 0.058(3) 0.023(4) 0.020(2) -0.018(5)

loop_
_atom_type_symbol
_atom_type_description
_atom_type_scat_dispersion_real
_atom_type_scat_dispersion_imag
_atom_type_scat_source
C C 0.0033 0.0016 'International Tables Vol C Tables 4.2.6.8 and 6.1.1.4'
H H 0.0000 0.0000 'International Tables Vol C Tables 4.2.6.8 and 6.1.1.4'
N N 0.0061 0.0033 'International Tables Vol C Tables 4.2.6.8 and 6.1.1.4'
O O 0.0106 0.0060 'International Tables Vol C Tables 4.2.6.8 and 6.1.1.4'

loop_
_geom_angle_atom_site_label_1
_geom_angle_atom_site_label_2
_geom_angle_atom_site_label_3
_geom_angle
_geom_angle_site_symmetry_1
_geom_angle_site_symmetry_3
_geom_angle_publ_flag
C5 N1 C2 109.5(4) . . ?
C5 N1 H1A 109.8 . . ?
C2 N1 H1A 109.8 . . ?
C5 N1 H1AB 109.8 . . ?
C2 N1 H1AB 109.8 . . ?
H1A N1 H1AB 108.2 . . ?
C3 C2 N1 104.3(5) . . ?
C3 C2 H2A 110.9 . . ?
N1 C2 H2A 110.9 . . ?
C3 C2 H2AB 110.9 . . ?
N1 C2 H2AB 110.9 . . ?
H2A C2 H2AB 108.9 . . ?
C2 C3 C4 104.8(5) . . ?
C2 C3 H3A 110.8 . . ?
C4 C3 H3A 110.8 . . ?
C2 C3 H3AB 110.8 . . ?
C4 C3 H3AB 110.8 . . ?
H3A C3 H3AB 108.9 . . ?
C3 C4 C5 102.7(4) . . ?
C3 C4 H4A 111.2 . . ?
C5 C4 H4A 111.2 . . ?
C3 C4 H4AB 111.2 . . ?
C5 C4 H4AB 111.2 . . ?
H4A C4 H4AB 109.1 . . ?
N1 C5 C4 102.9(4) . . ?
N1 C5 C6 109.3(4) . . ?
C4 C5 C6 110.6(4) . . ?
N1 C5 H5 111.2 . . ?
C4 C5 H5 111.2 . . ?
C6 C5 H5 111.2 . . ?
O7 C6 O8 126.8(5) . . ?
O7 C6 C5 117.3(5) . . ?
O8 C6 C5 115.9(4) . . ?
C12 C11 C16 120.2(6) . . ?
C12 C11 H11 119.9 . . ?
C16 C11 H11 119.9 . . ?
C13 C12 C11 120.7(6) . . ?
C13 C12 H12 119.7 . . ?
C11 C12 H12 119.7 . . ?
C12 C13 C14 119.4(6) . . ?
C12 C13 H13 120.3 . . ?
C14 C13 H13 120.3 . . ?
C13 C14 C15 121.0(6) . . ?
C13 C14 H14 119.5 . . ?
C15 C14 H14 119.5 . . ?
C14 C15 C16 119.8(6) . . ?
C14 C15 H15 120.1 . . ?
C16 C15 H15 120.1 . . ?
C15 C16 C11 118.9(5) . . ?
C15 C16 C17 118.4(6) . . ?
C11 C16 C17 122.7(6) . . ?
C18 C17 C21 111.5(7) . . ?
C18 C17 C16 108.2(4) . . ?
C21 C17 C16 113.5(5) . . ?
C18 C17 H17 107.8 . . ?
C21 C17 H17 107.8 . . ?
C16 C17 H17 107.8 . . ?
O19 C18 O20 121.6(6) . . ?
O19 C18 C17 125.7(7) . . ?
O20 C18 C17 112.7(8) . . ?
C18 O20 H20 109.5 . . ?
O22 C21 C17 113.0(10) . . ?
O22 C21 H21A 109.0 . . ?
C17 C21 H21A 109.0 . . ?
O22 C21 H21B 109.0 . . ?
C17 C21 H21B 109.0 . . ?
H21A C21 H21B 107.8 . . ?
C21 O22 H22 109.5 . . ?
C12B C11B C16B 120.7(14) . . ?
C12B C11B H11B 119.6 . . ?
C16B C11B H11B 119.6 . . ?
C13B C12B C11B 120.3(14) . . ?
C13B C12B H12B 119.8 . . ?
C11B C12B H12B 119.8 . . ?
C12B C13B C14B 118.5(15) . . ?
C12B C13B H13B 120.7 . . ?
C14B C13B H13B 120.7 . . ?
C13B C14B C15B 120.7(16) . . ?
C13B C14B H14B 119.6 . . ?
C15B C14B H14B 119.6 . . ?
C14B C15B C16B 119.6(14) . . ?
C14B C15B H15B 120.2 . . ?
C16B C15B H15B 120.2 . . ?
C15B C16B C11B 117.7(14) . . ?
C15B C16B C17B 118.7(16) . . ?
C11B C16B C17B 121.4(16) . . ?
C21B C17B C18B 112.2(18) . . ?
C21B C17B C16B 113.6(15) . . ?
C18B C17B C16B 109.1(14) . . ?
C21B C17B H17B 107.2 . . ?
C18B C17B H17B 107.2 . . ?
C16B C17B H17B 107.2 . . ?
O19B C18B O20B 121.4(15) . . ?
O19B C18B C17B 125.1(15) . . ?
O20B C18B C17B 113.4(16) . . ?
C18B O20B H20B 109.5 . . ?
O22B C21B C17B 113.1(19) . . ?
O22B C21B H21C 109.0 . . ?
C17B C21B H21C 109.0 . . ?
O22B C21B H21D 109.0 . . ?
C17B C21B H21D 109.0 . . ?
H21C C21B H21D 107.8 . . ?
C21B O22B H22B 109.5 . . ?

loop_
_geom_bond_atom_site_label_1
_geom_bond_atom_site_label_2
_geom_bond_distance
_geom_bond_site_symmetry_2
_geom_bond_publ_flag
N1 C5 1.470(6) . ?
N1 C2 1.502(6) . ?
N1 H1A 0.8900 . ?
N1 H1AB 0.8900 . ?
C2 C3 1.472(8) . ?
C2 H2A 0.9700 . ?
C2 H2AB 0.9700 . ?
C3 C4 1.489(9) . ?
C3 H3A 0.9700 . ?
C3 H3AB 0.9700 . ?
C4 C5 1.547(7) . ?
C4 H4A 0.9700 . ?
C4 H4AB 0.9700 . ?
C5 C6 1.555(7) . ?
C5 H5 0.9800 . ?
C6 O7 1.227(6) . ?
C6 O8 1.243(6) . ?
C11 C12 1.386(9) . ?
C11 C16 1.390(9) . ?
C11 H11 0.9300 . ?
C12 C13 1.363(9) . ?
C12 H12 0.9300 . ?
C13 C14 1.377(10) . ?
C13 H13 0.9300 . ?
C14 C15 1.380(9) . ?
C14 H14 0.9300 . ?
C15 C16 1.389(9) . ?
C15 H15 0.9300 . ?
C16 C17 1.527(7) . ?
C17 C18 1.504(8) . ?
C17 C21 1.504(12) . ?
C17 H17 0.9800 . ?
C18 O19 1.207(10) . ?
C18 O20 1.318(9) . ?
O20 H20 0.8200 . ?
C21 O22 1.415(8) . ?
C21 H21A 0.9700 . ?
C21 H21B 0.9700 . ?
O22 H22 0.8200 . ?
C11B C12B 1.385(12) . ?
C11B C16B 1.392(13) . ?
C11B H11B 0.9300 . ?
C12B C13B 1.364(13) . ?
C12B H12B 0.9300 . ?
C13B C14B 1.379(13) . ?
C13B H13B 0.9300 . ?
C14B C15B 1.381(12) . ?
C14B H14B 0.9300 . ?
C15B C16B 1.391(13) . ?
C15B H15B 0.9300 . ?
C16B C17B 1.528(11) . ?
C17B C21B 1.502(17) . ?
C17B C18B 1.503(12) . ?
C17B H17B 0.9800 . ?
C18B O19B 1.210(14) . ?
C18B O20B 1.318(13) . ?
O20B H20B 0.8200 . ?
C21B O22B 1.414(12) . ?
C21B H21C 0.9700 . ?
C21B H21D 0.9700 . ?
O22B H22B 0.8200 . ?

loop_
_geom_torsion_atom_site_label_1
_geom_torsion_atom_site_label_2
_geom_torsion_atom_site_label_3
_geom_torsion_atom_site_label_4
_geom_torsion
_geom_torsion_site_symmetry_1
_geom_torsion_site_symmetry_2
_geom_torsion_site_symmetry_3
_geom_torsion_site_symmetry_4
_geom_torsion_publ_flag
C5 N1 C2 C3 -10.6(6) . . . . ?
N1 C2 C3 C4 31.7(6) . . . . ?
C2 C3 C4 C5 -40.2(6) . . . . ?
C2 N1 C5 C4 -13.7(6) . . . . ?
C2 N1 C5 C6 103.9(5) . . . . ?
C3 C4 C5 N1 32.6(6) . . . . ?
C3 C4 C5 C6 -84.1(6) . . . . ?
N1 C5 C6 O7 -13.9(6) . . . . ?
C4 C5 C6 O7 98.7(5) . . . . ?
N1 C5 C6 O8 167.3(4) . . . . ?
C4 C5 C6 O8 -80.0(6) . . . . ?
C16 C11 C12 C13 -1(2) . . . . ?
C11 C12 C13 C14 1.7(19) . . . . ?
C12 C13 C14 C15 -1.3(17) . . . . ?
C13 C14 C15 C16 0.0(16) . . . . ?
C14 C15 C16 C11 1.0(13) . . . . ?
C14 C15 C16 C17 -176.8(9) . . . . ?
C12 C11 C16 C15 -0.6(18) . . . . ?
C12 C11 C16 C17 177.1(12) . . . . ?
C15 C16 C17 C18 106.4(8) . . . . ?
C11 C16 C17 C18 -71.3(11) . . . . ?
C15 C16 C17 C21 -129.3(10) . . . . ?
C11 C16 C17 C21 53.0(12) . . . . ?
C21 C17 C18 O19 -50.0(10) . . . . ?
C16 C17 C18 O19 75.5(9) . . . . ?
C21 C17 C18 O20 130.0(9) . . . . ?
C16 C17 C18 O20 -104.6(6) . . . . ?
C18 C17 C21 O22 -63.9(13) . . . . ?
C16 C17 C21 O22 173.6(7) . . . . ?
C16B C11B C12B C13B 9(14) . . . . ?
C11B C12B C13B C14B -12(13) . . . . ?
C12B C13B C14B C15B 15(11) . . . . ?
C13B C14B C15B C16B -16(11) . . . . ?
C14B C15B C16B C11B 13(9) . . . . ?
C14B C15B C16B C17B 176(5) . . . . ?
C12B C11B C16B C15B -9(12) . . . . ?
C12B C11B C16B C17B -173(7) . . . . ?
C15B C16B C17B C21B -72(5) . . . . ?
C11B C16B C17B C21B 91(6) . . . . ?
C15B C16B C17B C18B 54(4) . . . . ?
C11B C16B C17B C18B -143(6) . . . . ?
C21B C17B C18B O19B 27(6) . . . . ?
C16B C17B C18B O19B -100(4) . . . . ?
C21B C17B C18B O20B -149(4) . . . . ?
C16B C17B C18B O20B 84(4) . . . . ?
C18B C17B C21B O22B 54(8) . . . . ?
C16B C17B C21B O22B 178(6) . . . . ?
